data_1540011
loop_
_publ_author_name
'von Schnering, H.G.'
'Hoppe, R.'

_publ_section_title
;
 Zur Kenntnis des Ba2 Zn S3
;
_journal_name_full 'Zeitschrift fuer Anorganische und Allgemeine Chemie'
_journal_page_first 99
_journal_page_last 109
_journal_volume 312
_journal_year 1961
_chemical_formula_sum 'Ba2 S3 Zn'
_chemical_name_systematic 'Ba2 Zn S3'
_space_group_IT_number 62
_symmetry_space_group_name_Hall '-P 2c 2n'
_symmetry_space_group_name_H-M 'P n a m'
_cell_angle_alpha 90
_cell_angle_beta 90
_cell_angle_gamma 90
_cell_formula_units_Z 4
_cell_length_a 12.05
_cell_length_b 12.65
_cell_length_c 4.21
_cell_volume 641.741
_citation_journal_id_ASTM ZAACAB
_cod_data_source_file vonSchnering_ZAACAB_1961_794.cif
_cod_data_source_block Ba2S3Zn1
_cod_original_cell_volume 641.7408
_cod_original_sg_symbol_Hall '-P 2ac 2n (-x,z,y)'
_cod_original_formula_sum 'Ba2 S3 Zn1'
_cod_database_code 1540011

loop_
_symmetry_equiv_pos_as_xyz
x,y,z
-x+1/2,y+1/2,-z
x+1/2,-y+1/2,-z+1/2
-x,-y,z+1/2
-x,-y,-z
x-1/2,-y-1/2,z
-x-1/2,y-1/2,z-1/2
x,y,-z-1/2

loop_
_atom_site_label
_atom_site_type_symbol
_atom_site_fract_x
_atom_site_fract_y
_atom_site_fract_z
_atom_site_occupancy
_atom_site_U_iso_or_equiv
Ba1 Ba+2 0.3265 0.0185 0.25 1 0.0
S1 S-2 0.366 0.448 0.25 1 0.0
Zn1 Zn+2 0.247 0.303 0.25 1 0.0
S2 S-2 0.059 0.36 0.25 1 0.0
S3 S-2 0.723 0.792 0.25 1 0.0
Ba2 Ba+2 0.9885 0.8255 0.25 1 0.0
